data_7706501
loop_
_publ_author_name
'Khalaniya, R. A.'
'Sobolev, A. V.'
'Verchenko, V. Yu'
'Tsirlin, A. A.'
'Senyshyn, A.'
'Damay, F.'
'Presniakov, I. A.'
'Shevelkov, A. V.'

_publ_section_title
;
 Magnetic structures of Fe<sub>32+\d</sub>Ge<sub>33</sub>As<sub>2</sub>
 and Fe<sub>32+\d'</sub>Ge<sub>35-x</sub>P<sub>x</sub> intermetallic
 compounds: a neutron diffraction and <sup>57</sup>Fe M\"ossbauer
 spectroscopy study.
;
_journal_issue 6
_journal_name_full 'Dalton transactions (Cambridge, England : 2003)'
_journal_page_first 2210
_journal_page_last 2220
_journal_paper_doi 10.1039/d0dt03923c
_journal_volume 50
_journal_year 2021
_chemical_formula_moiety 'Fe32.417 Ge32.513 P2.487'
_chemical_formula_sum 'Fe32.417 Ge32.513 P2.487'
_chemical_formula_weight 4247.5
_space_group_IT_number 191
_space_group_name_Hall '-P 6 2'
_space_group_name_H-M_alt 'P 6/m m m'
_symmetry_cell_setting hexagonal
_symmetry_Int_Tables_number 191
_symmetry_space_group_name_Hall '-P 6 2'
_symmetry_space_group_name_H-M 'P 6/m m m'
_audit_creation_method 'Jana2006 Version : 25/04/2020'
_audit_update_record
;
2020-11-10 deposited with the CCDC.	2021-01-11 downloaded from the CCDC.
;
_cell_angle_alpha 90
_cell_angle_beta 90
_cell_angle_gamma 120
_cell_formula_units_Z 1
_cell_length_a 11.88035(9)
_cell_length_b 11.88035(9)
_cell_length_c 7.48750(8)
_cell_measurement_temperature 4
_cell_volume 915.221(14)
_diffrn_ambient_temperature 4
_diffrn_detector_type '80 position-sensitive 3He tubes'
_diffrn_measurement_device 'high resolution powder diffractometer'
_diffrn_measurement_device_type 'SPODI high resolution powder diffractometer'
_diffrn_radiation_monochromator 'Ge (551) monochromator'
_diffrn_radiation_probe neutron
_diffrn_radiation_type neutron
_diffrn_radiation_wavelength 1.5482
_exptl_absorpt_coefficient_mu 0.015
_exptl_crystal_density_diffrn 7.7066
_exptl_crystal_description powder
_exptl_crystal_F_000 585.209
_pd_instr_location ' ?'
_pd_meas_2theta_range_inc 0.05
_pd_meas_2theta_range_max 151.900
_pd_meas_2theta_range_min 0.950
_pd_meas_number_of_points 3020
_pd_proc_2theta_range_inc 0.05
_pd_proc_2theta_range_max 151.9
_pd_proc_2theta_range_min 6.05
_pd_proc_ls_background_function '10 Legendre polynoms'
_pd_proc_ls_pref_orient_corr none
_pd_proc_ls_profile_function Gaussian
_pd_proc_ls_prof_R_factor 0.0327
_pd_proc_ls_prof_wR_expected 0.0145
_pd_proc_ls_prof_wR_factor 0.0398
_refine_ls_goodness_of_fit_all 2.74
_refine_ls_number_constraints 0
_refine_ls_number_parameters 60
_refine_ls_number_restraints 0
_refine_ls_R_factor_all 0.0201
_refine_ls_R_factor_gt 0.0199
_refine_ls_shift/su_max 0.0135
_refine_ls_shift/su_mean 0.0033
_refine_ls_weighting_scheme sigma
_refine_ls_wR_factor_all 0.0273
_refine_ls_wR_factor_gt 0.0273
_cod_data_source_file d0dt03923c2.cif
_cod_data_source_block Fe32p5Ge32P3_4K
_cod_depositor_comments 'Adding full bibliography for 7706499--7706504.cif.'
_cod_original_cell_volume 915.220(14)
_cod_original_sg_symbol_Hall '-P 6;-2'
_cod_database_code 7706501

loop_
_space_group_symop_id
_space_group_symop_operation_xyz
1 x,y,z
2 -y,x-y,z
3 -x+y,-x,z
4 -x,-y,z
5 y,-x+y,z
6 x-y,x,z
7 y,x,-z
8 x-y,-y,-z
9 -x,-x+y,-z
10 -y,-x,-z
11 -x+y,y,-z
12 x,x-y,-z
13 -x,-y,-z
14 y,-x+y,-z
15 x-y,x,-z
16 x,y,-z
17 -y,x-y,-z
18 -x+y,-x,-z
19 -y,-x,z
20 -x+y,y,z
21 x,x-y,z
22 y,x,z
23 x-y,-y,z
24 -x,-x+y,z

loop_
_atom_site_label
_atom_site_type_symbol
_atom_site_fract_x
_atom_site_fract_y
_atom_site_fract_z
_atom_site_adp_type
_atom_site_U_iso_or_equiv
_atom_site_site_symmetry_multiplicity
_atom_site_occupancy
_atom_site_calc_flag
_atom_site_refinement_flags
_atom_site_disorder_assembly
_atom_site_disorder_group
Ge0 Ge 0 0 0.1626(5) Uani 0.0107(10) 2 1 d . . .
Ge1 Ge 0.232404 0 0.5 Uani 0.0046(8) 6 0.59(2) d . . .
P1 P 0.232404 0 0.5 Uani 0.0046(8) 6 0.41(2) d . . .
Fe1 Fe 0.21101(7) 0.42202(14) 0.5 Uani 0.0027(5) 6 1 d . . .
Ge2 Ge 0.43138(9) 0.56862(9) 0.5 Uani 0.0058(6) 6 1 d . . .
Ge3 Ge 0.24422(6) 0.48845(12) 0.19586(16) Uani 0.0093(4) 12 1 d . . .
Ge4 Ge 0.27061(14) 0 0 Uani 0.0062(6) 6 1 d . . .
Fe2 Fe 0.333333 0.666667 0 Uani 0.0065(7) 2 1 d . . .
Fe3 Fe 0.38452(8) 0.38452(8) 0.28101(16) Uani 0.0052(3) 12 1 d . . .
Ge5 Ge -0.0464(4) 0.4768(2) 0 Uani 0.0213 6 0.5 d . . .
Fe4 Fe 0.12290(5) 0.24580(10) 0.24128(18) Uani 0.0077(4) 12 1 d . . .
Fe5 Fe 0 0 0.5 Uani 0.028(4) 1 0.42(2) d . . .

loop_
_atom_site_aniso_label
_atom_site_aniso_type_symbol
_atom_site_aniso_U_11
_atom_site_aniso_U_22
_atom_site_aniso_U_33
_atom_site_aniso_U_12
_atom_site_aniso_U_13
_atom_site_aniso_U_23
Ge0 Ge 0.0077(10) 0.0077(10) 0.017(2) 0.0038(5) 0 0
Ge1 Ge 0.0063(9) 0.0039(11) 0.0029(10) 0.0020(6) 0 0
P1 P 0.0063(9) 0.0039(11) 0.0029(10) 0.0020(6) 0 0
Fe1 Fe 0.0022(5) 0.0023(7) 0.0037(8) 0.0012(3) 0 0
Ge2 Ge 0.0030(6) 0.0030(6) 0.0072(9) -0.0016(8) 0 0
Ge3 Ge 0.0162(5) 0.0037(6) 0.0038(6) 0.0018(3) 0.0007(2) 0.0015(4)
Ge4 Ge 0.0085(7) 0.0087(9) 0.0015(9) 0.0043(4) 0 0
Fe2 Fe 0.0082(9) 0.0082(9) 0.0031(14) 0.0041(4) 0 0
Fe3 Fe 0.0037(4) 0.0037(4) 0.0086(6) 0.0020(4) 0.0024(4) 0.0024(4)
Ge5 Ge 0.05 0.02 0.004 0.025 0 0
Fe4 Fe 0.0045(3) 0.0066(5) 0.0126(6) 0.0033(3) -0.0012(2) -0.0024(5)
Fe5 Fe 0.039(6) 0.039(6) 0.006(6) 0.019(3) 0 0

loop_
_atom_type_symbol
_atom_type_scat_length_neutron
_atom_type_scat_source
Fe 9.450 International_Tables_Vol_C
Ge 8.185 International_Tables_Vol_C
P 5.130 International_Tables_Vol_C

loop_
_exptl_crystal_face_index_h
_exptl_crystal_face_index_k
_exptl_crystal_face_index_l
_exptl_crystal_face_perp_dist
? ? ? ?

loop_
_geom_angle_atom_site_label_1
_geom_angle_atom_site_label_2
_geom_angle_atom_site_label_3
_geom_angle_site_symmetry_1
_geom_angle_site_symmetry_2
_geom_angle_site_symmetry_3
_geom_angle
_geom_angle_publ_flag
Ge0 Ge0 Fe4 7_555 . . 103.11(8) ?
Ge0 Ge0 Fe4 7_555 . 2_555 103.11(8) ?
Ge0 Ge0 Fe4 7_555 . 3_555 103.11(8) ?
Ge0 Ge0 Fe4 7_555 . 4_555 103.11(8) ?
Ge0 Ge0 Fe4 7_555 . 5_555 103.11(8) ?
Ge0 Ge0 Fe4 7_555 . 6_555 103.11(8) ?
Ge0 Ge0 Fe5 7_555 . . 180 ?
Fe4 Ge0 Fe4 . . 2_555 115.01(6) ?
Fe4 Ge0 Fe4 . . 3_555 115.01(6) ?
Fe4 Ge0 Fe4 . . 4_555 153.78(15) ?
Fe4 Ge0 Fe4 . . 5_555 58.28(4) ?
Fe4 Ge0 Fe4 . . 6_555 58.28(3) ?
Fe4 Ge0 Fe5 . . . 76.89(8) ?
Fe4 Ge0 Fe4 2_555 . 3_555 115.01(7) ?
Fe4 Ge0 Fe4 2_555 . 4_555 58.28(4) ?
Fe4 Ge0 Fe4 2_555 . 5_555 153.78(15) ?
Fe4 Ge0 Fe4 2_555 . 6_555 58.28(4) ?
Fe4 Ge0 Fe5 2_555 . . 76.89(8) ?
Fe4 Ge0 Fe4 3_555 . 4_555 58.28(3) ?
Fe4 Ge0 Fe4 3_555 . 5_555 58.28(4) ?
Fe4 Ge0 Fe4 3_555 . 6_555 153.78(15) ?
Fe4 Ge0 Fe5 3_555 . . 76.89(8) ?
Fe4 Ge0 Fe4 4_555 . 5_555 115.01(6) ?
Fe4 Ge0 Fe4 4_555 . 6_555 115.01(6) ?
Fe4 Ge0 Fe5 4_555 . . 76.89(8) ?
Fe4 Ge0 Fe4 5_555 . 6_555 115.01(7) ?
Fe4 Ge0 Fe5 5_555 . . 76.89(8) ?
Fe4 Ge0 Fe5 6_555 . . 76.89(8) ?
Ge1 Ge1 Ge1 5_555 . 6_555 120.0000(6) ?
Ge1 Ge1 P1 5_555 . . 0 ?
Ge1 Ge1 P1 5_555 . 5_555 0 ?
Ge1 Ge1 P1 5_555 . 6_555 120.0000(6) ?
Ge1 Ge1 Fe1 5_555 . 3_555 54.71(4) ?
Ge1 Ge1 Fe1 5_555 . 5_555 174.71(5) ?
Ge1 Ge1 Fe3 5_555 . 5_555 111.73(2) ?
Ge1 Ge1 Fe3 5_555 . 12_556 111.73(2) ?
Ge1 Ge1 Fe4 5_555 . 3_555 54.59(2) ?
Ge1 Ge1 Fe4 5_555 . 5_555 109.86(2) ?
Ge1 Ge1 Fe4 5_555 . 7_556 109.86(2) ?
Ge1 Ge1 Fe4 5_555 . 12_556 54.59(2) ?
Ge1 Ge1 Fe5 5_555 . . 60.0000(6) ?
Ge1 Ge1 P1 6_555 . . 0 ?
Ge1 Ge1 P1 6_555 . 5_555 120.0000(6) ?
Ge1 Ge1 P1 6_555 . 6_555 0 ?
Ge1 Ge1 Fe1 6_555 . 3_555 174.71(4) ?
Ge1 Ge1 Fe1 6_555 . 5_555 54.71(5) ?
Ge1 Ge1 Fe3 6_555 . 5_555 111.73(3) ?
Ge1 Ge1 Fe3 6_555 . 12_556 111.73(3) ?
Ge1 Ge1 Fe4 6_555 . 3_555 109.86(3) ?
Ge1 Ge1 Fe4 6_555 . 5_555 54.59(3) ?
Ge1 Ge1 Fe4 6_555 . 7_556 54.59(3) ?
Ge1 Ge1 Fe4 6_555 . 12_556 109.86(3) ?
Ge1 Ge1 Fe5 6_555 . . 60.0000(5) ?
P1 Ge1 P1 . . 5_555 0 ?
P1 Ge1 P1 . . 6_555 0 ?
P1 Ge1 Fe1 . . 3_555 0 ?
P1 Ge1 Fe1 . . 5_555 0 ?
P1 Ge1 Fe3 . . 5_555 0 ?
P1 Ge1 Fe3 . . 12_556 0 ?
P1 Ge1 Fe4 . . 3_555 0 ?
P1 Ge1 Fe4 . . 5_555 0 ?
P1 Ge1 Fe4 . . 7_556 0 ?
P1 Ge1 Fe4 . . 12_556 0 ?
P1 Ge1 Fe5 . . . 0 ?
P1 Ge1 P1 5_555 . 6_555 120.0000(6) ?
P1 Ge1 Fe1 5_555 . 3_555 54.71(4) ?
P1 Ge1 Fe1 5_555 . 5_555 174.71(5) ?
P1 Ge1 Fe3 5_555 . 5_555 111.73(2) ?
P1 Ge1 Fe3 5_555 . 12_556 111.73(2) ?
P1 Ge1 Fe4 5_555 . 3_555 54.59(2) ?
P1 Ge1 Fe4 5_555 . 5_555 109.86(2) ?
P1 Ge1 Fe4 5_555 . 7_556 109.86(2) ?
P1 Ge1 Fe4 5_555 . 12_556 54.59(2) ?
P1 Ge1 Fe5 5_555 . . 60.0000(6) ?
P1 Ge1 Fe1 6_555 . 3_555 174.71(4) ?
P1 Ge1 Fe1 6_555 . 5_555 54.71(5) ?
P1 Ge1 Fe3 6_555 . 5_555 111.73(3) ?
P1 Ge1 Fe3 6_555 . 12_556 111.73(3) ?
P1 Ge1 Fe4 6_555 . 3_555 109.86(3) ?
P1 Ge1 Fe4 6_555 . 5_555 54.59(3) ?
P1 Ge1 Fe4 6_555 . 7_556 54.59(3) ?
P1 Ge1 Fe4 6_555 . 12_556 109.86(3) ?
P1 Ge1 Fe5 6_555 . . 60.0000(5) ?
Fe1 Ge1 Fe1 3_555 . 5_555 130.57(7) ?
Fe1 Ge1 Fe3 3_555 . 5_555 71.96(4) ?
Fe1 Ge1 Fe3 3_555 . 12_556 71.96(4) ?
Fe1 Ge1 Fe4 3_555 . 3_555 67.55(3) ?
Fe1 Ge1 Fe4 3_555 . 5_555 125.61(3) ?
Fe1 Ge1 Fe4 3_555 . 7_556 125.61(2) ?
Fe1 Ge1 Fe4 3_555 . 12_556 67.55(4) ?
Fe1 Ge1 Fe5 3_555 . . 114.71(4) ?
Fe1 Ge1 Fe3 5_555 . 5_555 71.96(4) ?
Fe1 Ge1 Fe3 5_555 . 12_556 71.96(4) ?
Fe1 Ge1 Fe4 5_555 . 3_555 125.61(2) ?
Fe1 Ge1 Fe4 5_555 . 5_555 67.55(3) ?
Fe1 Ge1 Fe4 5_555 . 7_556 67.55(3) ?
Fe1 Ge1 Fe4 5_555 . 12_556 125.61(2) ?
Fe1 Ge1 Fe5 5_555 . . 114.71(5) ?
Fe3 Ge1 Fe3 5_555 . 12_556 84.44(4) ?
Fe3 Ge1 Fe4 5_555 . 3_555 68.35(4) ?
Fe3 Ge1 Fe4 5_555 . 5_555 68.35(5) ?
Fe3 Ge1 Fe4 5_555 . 7_556 136.36(3) ?
Fe3 Ge1 Fe4 5_555 . 12_556 136.36(5) ?
Fe3 Ge1 Fe5 5_555 . . 137.78(3) ?
Fe3 Ge1 Fe4 12_556 . 3_555 136.36(4) ?
Fe3 Ge1 Fe4 12_556 . 5_555 136.36(3) ?
Fe3 Ge1 Fe4 12_556 . 7_556 68.35(4) ?
Fe3 Ge1 Fe4 12_556 . 12_556 68.35(3) ?
Fe3 Ge1 Fe5 12_556 . . 137.78(3) ?
Fe4 Ge1 Fe4 3_555 . 5_555 64.10(3) ?
Fe4 Ge1 Fe4 3_555 . 7_556 152.27(4) ?
Fe4 Ge1 Fe4 3_555 . 12_556 108.78(3) ?
Fe4 Ge1 Fe5 3_555 . . 76.14(3) ?
Fe4 Ge1 Fe4 5_555 . 7_556 108.78(4) ?
Fe4 Ge1 Fe4 5_555 . 12_556 152.27(4) ?
Fe4 Ge1 Fe5 5_555 . . 76.14(3) ?
Fe4 Ge1 Fe4 7_556 . 12_556 64.10(4) ?
Fe4 Ge1 Fe5 7_556 . . 76.14(3) ?
Fe4 Ge1 Fe5 12_556 . . 76.14(2) ?
Ge1 P1 Ge1 . . 5_555 0 ?
Ge1 P1 Ge1 . . 6_555 0 ?
Ge1 P1 P1 . . 5_555 0 ?
Ge1 P1 P1 . . 6_555 0 ?
Ge1 P1 Fe1 . . 3_555 0 ?
Ge1 P1 Fe1 . . 5_555 0 ?
Ge1 P1 Fe3 . . 5_555 0 ?
Ge1 P1 Fe3 . . 12_556 0 ?
Ge1 P1 Fe4 . . 3_555 0 ?
Ge1 P1 Fe4 . . 5_555 0 ?
Ge1 P1 Fe4 . . 7_556 0 ?
Ge1 P1 Fe4 . . 12_556 0 ?
Ge1 P1 Fe5 . . . 0 ?
Ge1 P1 Ge1 5_555 . 6_555 120.0000(6) ?
Ge1 P1 P1 5_555 . 5_555 0 ?
Ge1 P1 P1 5_555 . 6_555 120.0000(6) ?
Ge1 P1 Fe1 5_555 . 3_555 54.71(4) ?
Ge1 P1 Fe1 5_555 . 5_555 174.71(5) ?
Ge1 P1 Fe3 5_555 . 5_555 111.73(2) ?
Ge1 P1 Fe3 5_555 . 12_556 111.73(2) ?
Ge1 P1 Fe4 5_555 . 3_555 54.59(2) ?
Ge1 P1 Fe4 5_555 . 5_555 109.86(2) ?
Ge1 P1 Fe4 5_555 . 7_556 109.86(2) ?
Ge1 P1 Fe4 5_555 . 12_556 54.59(2) ?
Ge1 P1 Fe5 5_555 . . 60.0000(6) ?
Ge1 P1 P1 6_555 . 5_555 120.0000(6) ?
Ge1 P1 P1 6_555 . 6_555 0 ?
Ge1 P1 Fe1 6_555 . 3_555 174.71(4) ?
Ge1 P1 Fe1 6_555 . 5_555 54.71(5) ?
Ge1 P1 Fe3 6_555 . 5_555 111.73(3) ?
Ge1 P1 Fe3 6_555 . 12_556 111.73(3) ?
Ge1 P1 Fe4 6_555 . 3_555 109.86(3) ?
Ge1 P1 Fe4 6_555 . 5_555 54.59(3) ?
Ge1 P1 Fe4 6_555 . 7_556 54.59(3) ?
Ge1 P1 Fe4 6_555 . 12_556 109.86(3) ?
Ge1 P1 Fe5 6_555 . . 60.0000(5) ?
P1 P1 P1 5_555 . 6_555 120.0000(6) ?
P1 P1 Fe1 5_555 . 3_555 54.71(4) ?
P1 P1 Fe1 5_555 . 5_555 174.71(5) ?
P1 P1 Fe3 5_555 . 5_555 111.73(2) ?
P1 P1 Fe3 5_555 . 12_556 111.73(2) ?
P1 P1 Fe4 5_555 . 3_555 54.59(2) ?
P1 P1 Fe4 5_555 . 5_555 109.86(2) ?
P1 P1 Fe4 5_555 . 7_556 109.86(2) ?
P1 P1 Fe4 5_555 . 12_556 54.59(2) ?
P1 P1 Fe5 5_555 . . 60.0000(6) ?
P1 P1 Fe1 6_555 . 3_555 174.71(4) ?
P1 P1 Fe1 6_555 . 5_555 54.71(5) ?
P1 P1 Fe3 6_555 . 5_555 111.73(3) ?
P1 P1 Fe3 6_555 . 12_556 111.73(3) ?
P1 P1 Fe4 6_555 . 3_555 109.86(3) ?
P1 P1 Fe4 6_555 . 5_555 54.59(3) ?
P1 P1 Fe4 6_555 . 7_556 54.59(3) ?
P1 P1 Fe4 6_555 . 12_556 109.86(3) ?
P1 P1 Fe5 6_555 . . 60.0000(5) ?
Fe1 P1 Fe1 3_555 . 5_555 130.57(7) ?
Fe1 P1 Fe3 3_555 . 5_555 71.96(4) ?
Fe1 P1 Fe3 3_555 . 12_556 71.96(4) ?
Fe1 P1 Fe4 3_555 . 3_555 67.55(3) ?
Fe1 P1 Fe4 3_555 . 5_555 125.61(3) ?
Fe1 P1 Fe4 3_555 . 7_556 125.61(2) ?
Fe1 P1 Fe4 3_555 . 12_556 67.55(4) ?
Fe1 P1 Fe5 3_555 . . 114.71(4) ?
Fe1 P1 Fe3 5_555 . 5_555 71.96(4) ?
Fe1 P1 Fe3 5_555 . 12_556 71.96(4) ?
Fe1 P1 Fe4 5_555 . 3_555 125.61(2) ?
Fe1 P1 Fe4 5_555 . 5_555 67.55(3) ?
Fe1 P1 Fe4 5_555 . 7_556 67.55(3) ?
Fe1 P1 Fe4 5_555 . 12_556 125.61(2) ?
Fe1 P1 Fe5 5_555 . . 114.71(5) ?
Fe3 P1 Fe3 5_555 . 12_556 84.44(4) ?
Fe3 P1 Fe4 5_555 . 3_555 68.35(4) ?
Fe3 P1 Fe4 5_555 . 5_555 68.35(5) ?
Fe3 P1 Fe4 5_555 . 7_556 136.36(3) ?
Fe3 P1 Fe4 5_555 . 12_556 136.36(5) ?
Fe3 P1 Fe5 5_555 . . 137.78(3) ?
Fe3 P1 Fe4 12_556 . 3_555 136.36(4) ?
Fe3 P1 Fe4 12_556 . 5_555 136.36(3) ?
Fe3 P1 Fe4 12_556 . 7_556 68.35(4) ?
Fe3 P1 Fe4 12_556 . 12_556 68.35(3) ?
Fe3 P1 Fe5 12_556 . . 137.78(3) ?
Fe4 P1 Fe4 3_555 . 5_555 64.10(3) ?
Fe4 P1 Fe4 3_555 . 7_556 152.27(4) ?
Fe4 P1 Fe4 3_555 . 12_556 108.78(3) ?
Fe4 P1 Fe5 3_555 . . 76.14(3) ?
Fe4 P1 Fe4 5_555 . 7_556 108.78(4) ?
Fe4 P1 Fe4 5_555 . 12_556 152.27(4) ?
Fe4 P1 Fe5 5_555 . . 76.14(3) ?
Fe4 P1 Fe4 7_556 . 12_556 64.10(4) ?
Fe4 P1 Fe5 7_556 . . 76.14(3) ?
Fe4 P1 Fe5 12_556 . . 76.14(2) ?
Ge1 Fe1 Ge1 2_555 . 6_555 70.57(4) ?
Ge1 Fe1 P1 2_555 . 2_555 0 ?
Ge1 Fe1 P1 2_555 . 6_555 70.57(4) ?
Ge1 Fe1 Ge2 2_555 . . 166.09(9) ?
Ge1 Fe1 Ge2 2_555 . 3_565 95.52(5) ?
Ge1 Fe1 Ge3 2_555 . . 103.57(2) ?
Ge1 Fe1 Ge3 2_555 . 11_556 103.57(3) ?
Ge1 Fe1 Fe3 2_555 . . 110.73(5) ?
Ge1 Fe1 Fe3 2_555 . 6_555 54.84(2) ?
Ge1 Fe1 Fe3 2_555 . 7_556 110.73(5) ?
Ge1 Fe1 Fe3 2_555 . 11_556 54.84(2) ?
Ge1 Fe1 Fe4 2_555 . . 56.10(3) ?
Ge1 Fe1 Fe4 2_555 . 11_556 56.10(3) ?
Ge1 Fe1 P1 6_555 . 2_555 70.57(4) ?
Ge1 Fe1 P1 6_555 . 6_555 0 ?
Ge1 Fe1 Ge2 6_555 . . 95.52(6) ?
Ge1 Fe1 Ge2 6_555 . 3_565 166.09(4) ?
Ge1 Fe1 Ge3 6_555 . . 103.57(5) ?
Ge1 Fe1 Ge3 6_555 . 11_556 103.57(6) ?
Ge1 Fe1 Fe3 6_555 . . 54.84(4) ?
Ge1 Fe1 Fe3 6_555 . 6_555 110.73(4) ?
Ge1 Fe1 Fe3 6_555 . 7_556 54.84(4) ?
Ge1 Fe1 Fe3 6_555 . 11_556 110.73(4) ?
Ge1 Fe1 Fe4 6_555 . . 56.10(4) ?
Ge1 Fe1 Fe4 6_555 . 11_556 56.10(5) ?
P1 Fe1 P1 2_555 . 6_555 70.57(4) ?
P1 Fe1 Ge2 2_555 . . 166.09(9) ?
P1 Fe1 Ge2 2_555 . 3_565 95.52(5) ?
P1 Fe1 Ge3 2_555 . . 103.57(2) ?
P1 Fe1 Ge3 2_555 . 11_556 103.57(3) ?
P1 Fe1 Fe3 2_555 . . 110.73(5) ?
P1 Fe1 Fe3 2_555 . 6_555 54.84(2) ?
P1 Fe1 Fe3 2_555 . 7_556 110.73(5) ?
P1 Fe1 Fe3 2_555 . 11_556 54.84(2) ?
P1 Fe1 Fe4 2_555 . . 56.10(3) ?
P1 Fe1 Fe4 2_555 . 11_556 56.10(3) ?
P1 Fe1 Ge2 6_555 . . 95.52(6) ?
P1 Fe1 Ge2 6_555 . 3_565 166.09(4) ?
P1 Fe1 Ge3 6_555 . . 103.57(5) ?
P1 Fe1 Ge3 6_555 . 11_556 103.57(6) ?
P1 Fe1 Fe3 6_555 . . 54.84(4) ?
P1 Fe1 Fe3 6_555 . 6_555 110.73(4) ?
P1 Fe1 Fe3 6_555 . 7_556 54.84(4) ?
P1 Fe1 Fe3 6_555 . 11_556 110.73(4) ?
P1 Fe1 Fe4 6_555 . . 56.10(4) ?
P1 Fe1 Fe4 6_555 . 11_556 56.10(5) ?
Ge2 Fe1 Ge2 . . 3_565 98.40(7) ?
Ge2 Fe1 Ge3 . . . 79.17(3) ?
Ge2 Fe1 Ge3 . . 11_556 79.17(4) ?
Ge2 Fe1 Fe3 . . . 58.64(4) ?
Ge2 Fe1 Fe3 . . 6_555 134.27(5) ?
Ge2 Fe1 Fe3 . . 7_556 58.64(4) ?
Ge2 Fe1 Fe3 . . 11_556 134.27(5) ?
Ge2 Fe1 Fe4 . . . 116.52(4) ?
Ge2 Fe1 Fe4 . . 11_556 116.52(5) ?
Ge2 Fe1 Ge3 3_565 . . 79.17(5) ?
Ge2 Fe1 Ge3 3_565 . 11_556 79.17(6) ?
Ge2 Fe1 Fe3 3_565 . . 134.27(4) ?
Ge2 Fe1 Fe3 3_565 . 6_555 58.64(4) ?
Ge2 Fe1 Fe3 3_565 . 7_556 134.27(4) ?
Ge2 Fe1 Fe3 3_565 . 11_556 58.64(4) ?
Ge2 Fe1 Fe4 3_565 . . 116.52(4) ?
Ge2 Fe1 Fe4 3_565 . 11_556 116.52(5) ?
Ge3 Fe1 Ge3 . . 11_556 146.59(8) ?
Ge3 Fe1 Fe3 . . . 59.05(4) ?
Ge3 Fe1 Fe3 . . 6_555 59.05(3) ?
Ge3 Fe1 Fe3 . . 7_556 126.33(5) ?
Ge3 Fe1 Fe3 . . 11_556 126.33(6) ?
Ge3 Fe1 Fe4 . . . 59.81(4) ?
Ge3 Fe1 Fe4 . . 11_556 153.60(7) ?
Ge3 Fe1 Fe3 11_556 . . 126.33(6) ?
Ge3 Fe1 Fe3 11_556 . 6_555 126.33(7) ?
Ge3 Fe1 Fe3 11_556 . 7_556 59.05(5) ?
Ge3 Fe1 Fe3 11_556 . 11_556 59.05(4) ?
Ge3 Fe1 Fe4 11_556 . . 153.60(7) ?
Ge3 Fe1 Fe4 11_556 . 11_556 59.81(4) ?
Fe3 Fe1 Fe3 . . 6_555 107.18(4) ?
Fe3 Fe1 Fe3 . . 7_556 70.59(5) ?
Fe3 Fe1 Fe3 . . 11_556 164.37(6) ?
Fe3 Fe1 Fe4 . . . 59.02(3) ?
Fe3 Fe1 Fe4 . . 11_556 109.20(7) ?
Fe3 Fe1 Fe3 6_555 . 7_556 164.37(6) ?
Fe3 Fe1 Fe3 6_555 . 11_556 70.59(4) ?
Fe3 Fe1 Fe4 6_555 . . 59.02(3) ?
Fe3 Fe1 Fe4 6_555 . 11_556 109.20(4) ?
Fe3 Fe1 Fe3 7_556 . 11_556 107.18(4) ?
Fe3 Fe1 Fe4 7_556 . . 109.20(7) ?
Fe3 Fe1 Fe4 7_556 . 11_556 59.02(4) ?
Fe3 Fe1 Fe4 11_556 . . 109.20(3) ?
Fe3 Fe1 Fe4 11_556 . 11_556 59.02(4) ?
Fe4 Fe1 Fe4 . . 11_556 93.79(6) ?
Fe1 Ge2 Fe1 . . 2_665 141.60(9) ?
Fe1 Ge2 Ge2 . . 4_665 109.20(6) ?
Fe1 Ge2 Ge3 . . . 51.44(2) ?
Fe1 Ge2 Ge3 . . 2_665 112.39(5) ?
Fe1 Ge2 Ge3 . . 10_666 112.39(5) ?
Fe1 Ge2 Ge3 . . 11_556 51.44(3) ?
Fe1 Ge2 Fe3 . . . 71.07(4) ?
Fe1 Ge2 Fe3 . . 4_665 133.39(4) ?
Fe1 Ge2 Fe3 . . 7_556 71.07(4) ?
Fe1 Ge2 Fe3 . . 10_666 133.39(4) ?
Fe1 Ge2 Ge2 2_665 . 4_665 109.20(7) ?
Fe1 Ge2 Ge3 2_665 . . 112.39(5) ?
Fe1 Ge2 Ge3 2_665 . 2_665 51.44(3) ?
Fe1 Ge2 Ge3 2_665 . 10_666 51.44(3) ?
Fe1 Ge2 Ge3 2_665 . 11_556 112.39(5) ?
Fe1 Ge2 Fe3 2_665 . . 133.39(4) ?
Fe1 Ge2 Fe3 2_665 . 4_665 71.07(5) ?
Fe1 Ge2 Fe3 2_665 . 7_556 133.39(4) ?
Fe1 Ge2 Fe3 2_665 . 10_666 71.07(5) ?
Ge2 Ge2 Ge3 4_665 . . 111.63(4) ?
Ge2 Ge2 Ge3 4_665 . 2_665 111.63(4) ?
Ge2 Ge2 Ge3 4_665 . 10_666 111.63(4) ?
Ge2 Ge2 Ge3 4_665 . 11_556 111.63(4) ?
Ge2 Ge2 Fe3 4_665 . . 56.56(4) ?
Ge2 Ge2 Fe3 4_665 . 4_665 56.56(4) ?
Ge2 Ge2 Fe3 4_665 . 7_556 56.56(4) ?
Ge2 Ge2 Fe3 4_665 . 10_666 56.56(4) ?
Ge3 Ge2 Ge3 . . 2_665 64.24(3) ?
Ge3 Ge2 Ge3 . . 10_666 136.74(6) ?
Ge3 Ge2 Ge3 . . 11_556 99.37(4) ?
Ge3 Ge2 Fe3 . . . 55.28(4) ?
Ge3 Ge2 Fe3 . . 4_665 89.99(3) ?
Ge3 Ge2 Fe3 . . 7_556 113.98(4) ?
Ge3 Ge2 Fe3 . . 10_666 167.38(6) ?
Ge3 Ge2 Ge3 2_665 . 10_666 99.37(4) ?
Ge3 Ge2 Ge3 2_665 . 11_556 136.74(7) ?
Ge3 Ge2 Fe3 2_665 . . 89.99(4) ?
Ge3 Ge2 Fe3 2_665 . 4_665 55.28(4) ?
Ge3 Ge2 Fe3 2_665 . 7_556 167.38(6) ?
Ge3 Ge2 Fe3 2_665 . 10_666 113.98(4) ?
Ge3 Ge2 Ge3 10_666 . 11_556 64.24(3) ?
Ge3 Ge2 Fe3 10_666 . . 167.38(6) ?
Ge3 Ge2 Fe3 10_666 . 4_665 113.98(4) ?
Ge3 Ge2 Fe3 10_666 . 7_556 89.99(3) ?
Ge3 Ge2 Fe3 10_666 . 10_666 55.28(4) ?
Ge3 Ge2 Fe3 11_556 . . 113.98(4) ?
Ge3 Ge2 Fe3 11_556 . 4_665 167.38(6) ?
Ge3 Ge2 Fe3 11_556 . 7_556 55.28(4) ?
Ge3 Ge2 Fe3 11_556 . 10_666 89.99(4) ?
Fe3 Ge2 Fe3 . . 4_665 64.75(3) ?
Fe3 Ge2 Fe3 . . 7_556 79.58(5) ?
Fe3 Ge2 Fe3 . . 10_666 113.12(6) ?
Fe3 Ge2 Fe3 4_665 . 7_556 113.12(6) ?
Fe3 Ge2 Fe3 4_665 . 10_666 79.58(5) ?
Fe3 Ge2 Fe3 7_556 . 10_666 64.75(3) ?
Fe1 Ge3 Ge2 . . . 49.39(3) ?
Fe1 Ge3 Ge2 . . 3_565 49.39(5) ?
Fe1 Ge3 Ge3 . . 11_555 163.29(7) ?
Fe1 Ge3 Fe2 . . . 145.36(6) ?
Fe1 Ge3 Fe3 . . . 69.33(6) ?
Fe1 Ge3 Fe3 . . 6_555 69.33(4) ?
Fe1 Ge3 Ge5 . . 4_565 120.52(6) ?
Fe1 Ge3 Ge5 . . 5_555 120.52(8) ?
Fe1 Ge3 Fe4 . . . 65.54(5) ?
Ge2 Ge3 Ge2 . . 3_565 71.61(4) ?
Ge2 Ge3 Ge3 . . 11_555 139.69(4) ?
Ge2 Ge3 Fe2 . . . 105.10(3) ?
Ge2 Ge3 Fe3 . . . 54.05(4) ?
Ge2 Ge3 Fe3 . . 6_555 116.13(5) ?
Ge2 Ge3 Ge5 . . 4_565 147.91(7) ?
Ge2 Ge3 Ge5 . . 5_555 80.77(3) ?
Ge2 Ge3 Fe4 . . . 99.83(5) ?
Ge2 Ge3 Ge3 3_565 . 11_555 139.69(6) ?
Ge2 Ge3 Fe2 3_565 . . 105.10(5) ?
Ge2 Ge3 Fe3 3_565 . . 116.13(6) ?
Ge2 Ge3 Fe3 3_565 . 6_555 54.05(4) ?
Ge2 Ge3 Ge5 3_565 . 4_565 80.77(6) ?
Ge2 Ge3 Ge5 3_565 . 5_555 147.90(6) ?
Ge2 Ge3 Fe4 3_565 . . 99.83(5) ?
Ge3 Ge3 Fe2 11_555 . . 51.35(3) ?
Ge3 Ge3 Fe3 11_555 . . 104.19(6) ?
Ge3 Ge3 Fe3 11_555 . 6_555 104.19(5) ?
Ge3 Ge3 Ge5 11_555 . 4_565 60.40(6) ?
Ge3 Ge3 Ge5 11_555 . 5_555 60.40(5) ?
Ge3 Ge3 Fe4 11_555 . . 97.76(5) ?
Fe2 Ge3 Fe3 . . . 118.30(4) ?
Fe2 Ge3 Fe3 . . 6_555 118.30(6) ?
Fe2 Ge3 Ge5 . . 4_565 66.26(5) ?
Fe2 Ge3 Ge5 . . 5_555 66.26(9) ?
Fe2 Ge3 Fe4 . . . 149.11(6) ?
Fe3 Ge3 Fe3 . . 6_555 122.81(6) ?
Fe3 Ge3 Ge5 . . 4_565 157.92(7) ?
Fe3 Ge3 Ge5 . . 5_555 54.16(8) ?
Fe3 Ge3 Fe4 . . . 63.87(4) ?
Fe3 Ge3 Ge5 6_555 . 4_565 54.16(5) ?
Fe3 Ge3 Ge5 6_555 . 5_555 157.92(8) ?
Fe3 Ge3 Fe4 6_555 . . 63.87(4) ?
Ge5 Ge3 Ge5 4_565 . 5_555 118.88(8) ?
Ge5 Ge3 Fe4 4_565 . . 100.72(5) ?
Ge5 Ge3 Fe4 5_555 . . 100.72(11) ?
Fe3 Ge4 Fe3 5_555 . 12_555 114.50(8) ?
Fe3 Ge4 Ge5 5_555 . 3_555 57.80(4) ?
Fe3 Ge4 Ge5 5_555 . 6_655 57.80(4) ?
Fe3 Ge4 Fe4 5_555 . 3_555 66.62(4) ?
Fe3 Ge4 Fe4 5_555 . 5_555 66.62(5) ?
Fe3 Ge4 Fe4 5_555 . 7_555 148.52(4) ?
Fe3 Ge4 Fe4 5_555 . 12_555 148.52(5) ?
Fe3 Ge4 Ge5 12_555 . 3_555 57.80(4) ?
Fe3 Ge4 Ge5 12_555 . 6_655 57.80(4) ?
Fe3 Ge4 Fe4 12_555 . 3_555 148.52(4) ?
Fe3 Ge4 Fe4 12_555 . 5_555 148.52(4) ?
Fe3 Ge4 Fe4 12_555 . 7_555 66.62(4) ?
Fe3 Ge4 Fe4 12_555 . 12_555 66.62(3) ?
Ge5 Ge4 Ge5 3_555 . 6_655 19.89(12) ?
Ge5 Ge4 Fe4 3_555 . 3_555 120.33(7) ?
Ge5 Ge4 Fe4 3_555 . 5_555 108.98(7) ?
Ge5 Ge4 Fe4 3_555 . 7_555 108.98(7) ?
Ge5 Ge4 Fe4 3_555 . 12_555 120.33(7) ?
Ge5 Ge4 Fe4 6_655 . 3_555 108.98(7) ?
Ge5 Ge4 Fe4 6_655 . 5_555 120.33(6) ?
Ge5 Ge4 Fe4 6_655 . 7_555 120.33(6) ?
Ge5 Ge4 Fe4 6_655 . 12_555 108.98(6) ?
Fe4 Ge4 Fe4 3_555 . 5_555 62.67(4) ?
Fe4 Ge4 Fe4 3_555 . 7_555 130.15(8) ?
Fe4 Ge4 Fe4 3_555 . 12_555 95.97(5) ?
Fe4 Ge4 Fe4 5_555 . 7_555 95.97(6) ?
Fe4 Ge4 Fe4 5_555 . 12_555 130.15(8) ?
Fe4 Ge4 Fe4 7_555 . 12_555 62.67(4) ?
Ge3 Fe2 Ge3 . . 2_665 85.11(4) ?
Ge3 Fe2 Ge3 . . 3_565 85.11(4) ?
Ge3 Fe2 Ge3 . . 10_665 134.03(4) ?
Ge3 Fe2 Ge3 . . 11_555 77.30(4) ?
Ge3 Fe2 Ge3 . . 12_565 134.03(3) ?
Ge3 Fe2 Ge5 . . 4_565 67.02(5) ?
Ge3 Fe2 Ge5 . . 5_555 67.02(5) ?
Ge3 Fe2 Ge5 . . 6_665 141.35(3) ?
Ge3 Fe2 Ge3 2_665 . 3_565 85.12(5) ?
Ge3 Fe2 Ge3 2_665 . 10_665 77.30(4) ?
Ge3 Fe2 Ge3 2_665 . 11_555 134.03(6) ?
Ge3 Fe2 Ge3 2_665 . 12_565 134.03(5) ?
Ge3 Fe2 Ge5 2_665 . 4_565 141.35(3) ?
Ge3 Fe2 Ge5 2_665 . 5_555 67.02(6) ?
Ge3 Fe2 Ge5 2_665 . 6_665 67.02(9) ?
Ge3 Fe2 Ge3 3_565 . 10_665 134.03(3) ?
Ge3 Fe2 Ge3 3_565 . 11_555 134.03(5) ?
Ge3 Fe2 Ge3 3_565 . 12_565 77.30(5) ?
Ge3 Fe2 Ge5 3_565 . 4_565 67.02(5) ?
Ge3 Fe2 Ge5 3_565 . 5_555 141.35(3) ?
Ge3 Fe2 Ge5 3_565 . 6_665 67.02(8) ?
Ge3 Fe2 Ge3 10_665 . 11_555 85.11(4) ?
Ge3 Fe2 Ge3 10_665 . 12_565 85.12(4) ?
Ge3 Fe2 Ge5 10_665 . 4_565 141.35(3) ?
Ge3 Fe2 Ge5 10_665 . 5_555 67.02(5) ?
Ge3 Fe2 Ge5 10_665 . 6_665 67.02(9) ?
Ge3 Fe2 Ge3 11_555 . 12_565 85.12(5) ?
Ge3 Fe2 Ge5 11_555 . 4_565 67.02(6) ?
Ge3 Fe2 Ge5 11_555 . 5_555 67.02(6) ?
Ge3 Fe2 Ge5 11_555 . 6_665 141.35(3) ?
Ge3 Fe2 Ge5 12_565 . 4_565 67.02(5) ?
Ge3 Fe2 Ge5 12_565 . 5_555 141.35(3) ?
Ge3 Fe2 Ge5 12_565 . 6_665 67.02(9) ?
Ge5 Fe2 Ge5 4_565 . 5_555 120.00(9) ?
Ge5 Fe2 Ge5 4_565 . 6_665 120.00(13) ?
Ge5 Fe2 Ge5 5_555 . 6_665 120.00(13) ?
Ge1 Fe3 P1 6_555 . 6_555 0 ?
Ge1 Fe3 Fe1 6_555 . . 53.20(4) ?
Ge1 Fe3 Fe1 6_555 . 5_555 53.20(4) ?
Ge1 Fe3 Ge2 6_555 . . 88.08(4) ?
Ge1 Fe3 Ge2 6_555 . 4_665 88.08(4) ?
Ge1 Fe3 Ge3 6_555 . . 95.92(4) ?
Ge1 Fe3 Ge3 6_555 . 5_555 95.92(4) ?
Ge1 Fe3 Ge4 6_555 . 6_555 99.47(3) ?
Ge1 Fe3 Fe3 6_555 . 4_665 137.78(5) ?
Ge1 Fe3 Ge5 6_555 . 2_665 161.87(11) ?
Ge1 Fe3 Ge5 6_555 . 5_555 161.87(7) ?
Ge1 Fe3 Fe4 6_555 . . 54.82(3) ?
Ge1 Fe3 Fe4 6_555 . 5_555 54.82(3) ?
P1 Fe3 Fe1 6_555 . . 53.20(4) ?
P1 Fe3 Fe1 6_555 . 5_555 53.20(4) ?
P1 Fe3 Ge2 6_555 . . 88.08(4) ?
P1 Fe3 Ge2 6_555 . 4_665 88.08(4) ?
P1 Fe3 Ge3 6_555 . . 95.92(4) ?
P1 Fe3 Ge3 6_555 . 5_555 95.92(4) ?
P1 Fe3 Ge4 6_555 . 6_555 99.47(3) ?
P1 Fe3 Fe3 6_555 . 4_665 137.78(5) ?
P1 Fe3 Ge5 6_555 . 2_665 161.87(11) ?
P1 Fe3 Ge5 6_555 . 5_555 161.87(7) ?
P1 Fe3 Fe4 6_555 . . 54.82(3) ?
P1 Fe3 Fe4 6_555 . 5_555 54.82(3) ?
Fe1 Fe3 Fe1 . . 5_555 99.81(5) ?
Fe1 Fe3 Ge2 . . . 50.29(4) ?
Fe1 Fe3 Ge2 . . 4_665 101.79(5) ?
Fe1 Fe3 Ge3 . . . 51.62(4) ?
Fe1 Fe3 Ge3 . . 5_555 148.97(6) ?
Fe1 Fe3 Ge4 . . 6_555 109.39(5) ?
Fe1 Fe3 Fe3 . . 4_665 106.54(5) ?
Fe1 Fe3 Ge5 . . 2_665 140.46(13) ?
Fe1 Fe3 Ge5 . . 5_555 119.03(12) ?
Fe1 Fe3 Fe4 . . . 57.09(4) ?
Fe1 Fe3 Fe4 . . 5_555 99.82(5) ?
Fe1 Fe3 Ge2 5_555 . . 101.78(5) ?
Fe1 Fe3 Ge2 5_555 . 4_665 50.29(4) ?
Fe1 Fe3 Ge3 5_555 . . 148.97(5) ?
Fe1 Fe3 Ge3 5_555 . 5_555 51.62(4) ?
Fe1 Fe3 Ge4 5_555 . 6_555 109.39(6) ?
Fe1 Fe3 Fe3 5_555 . 4_665 106.54(5) ?
Fe1 Fe3 Ge5 5_555 . 2_665 119.03(12) ?
Fe1 Fe3 Ge5 5_555 . 5_555 140.46(12) ?
Fe1 Fe3 Fe4 5_555 . . 99.82(5) ?
Fe1 Fe3 Fe4 5_555 . 5_555 57.09(4) ?
Ge2 Fe3 Ge2 . . 4_665 66.88(4) ?
Ge2 Fe3 Ge3 . . . 70.67(5) ?
Ge2 Fe3 Ge3 . . 5_555 137.19(6) ?
Ge2 Fe3 Ge4 . . 6_555 145.89(7) ?
Ge2 Fe3 Fe3 . . 4_665 57.62(3) ?
Ge2 Fe3 Ge5 . . 2_665 110.02(10) ?
Ge2 Fe3 Ge5 . . 5_555 97.83(10) ?
Ge2 Fe3 Fe4 . . . 106.44(5) ?
Ge2 Fe3 Fe4 . . 5_555 142.88(5) ?
Ge2 Fe3 Ge3 4_665 . . 137.19(6) ?
Ge2 Fe3 Ge3 4_665 . 5_555 70.67(5) ?
Ge2 Fe3 Ge4 4_665 . 6_555 145.89(7) ?
Ge2 Fe3 Fe3 4_665 . 4_665 57.62(3) ?
Ge2 Fe3 Ge5 4_665 . 2_665 97.83(6) ?
Ge2 Fe3 Ge5 4_665 . 5_555 110.02(5) ?
Ge2 Fe3 Fe4 4_665 . . 142.88(5) ?
Ge2 Fe3 Fe4 4_665 . 5_555 106.44(5) ?
Ge3 Fe3 Ge3 . . 5_555 150.01(6) ?
Ge3 Fe3 Ge4 . . 6_555 75.46(6) ?
Ge3 Fe3 Fe3 . . 4_665 94.76(4) ?
Ge3 Fe3 Ge5 . . 2_665 91.34(11) ?
Ge3 Fe3 Ge5 . . 5_555 70.27(10) ?
Ge3 Fe3 Fe4 . . . 56.60(4) ?
Ge3 Fe3 Fe4 . . 5_555 110.55(5) ?
Ge3 Fe3 Ge4 5_555 . 6_555 75.46(6) ?
Ge3 Fe3 Fe3 5_555 . 4_665 94.76(5) ?
Ge3 Fe3 Ge5 5_555 . 2_665 70.27(13) ?
Ge3 Fe3 Ge5 5_555 . 5_555 91.34(12) ?
Ge3 Fe3 Fe4 5_555 . . 110.55(5) ?
Ge3 Fe3 Fe4 5_555 . 5_555 56.60(4) ?
Ge4 Fe3 Fe3 6_555 . 4_665 122.75(5) ?
Ge4 Fe3 Ge5 6_555 . 2_665 66.31(6) ?
Ge4 Fe3 Ge5 6_555 . 5_555 66.31(7) ?
Ge4 Fe3 Fe4 6_555 . . 55.45(5) ?
Ge4 Fe3 Fe4 6_555 . 5_555 55.45(5) ?
Fe3 Fe3 Ge5 4_665 . 2_665 57.55(7) ?
Fe3 Fe3 Ge5 4_665 . 5_555 57.55(6) ?
Fe3 Fe3 Fe4 4_665 . . 151.35(6) ?
Fe3 Fe3 Fe4 4_665 . 5_555 151.35(6) ?
Ge5 Fe3 Ge5 2_665 . 5_555 21.54(16) ?
Ge5 Fe3 Fe4 2_665 . . 117.89(6) ?
Ge5 Fe3 Fe4 2_665 . 5_555 107.06(11) ?
Ge5 Fe3 Fe4 5_555 . . 107.06(7) ?
Ge5 Fe3 Fe4 5_555 . 5_555 117.89(10) ?
Fe4 Fe3 Fe4 . . 5_555 55.63(4) ?
Ge3 Ge5 Ge3 4_565 . 6_555 64.68(8) ?
Ge3 Ge5 Ge3 4_565 . 8_565 59.21(10) ?
Ge3 Ge5 Ge3 4_565 . 9_555 93.46(12) ?
Ge3 Ge5 Ge4 4_565 . 2_555 130.18(7) ?
Ge3 Ge5 Ge4 4_565 . 5_565 65.89(9) ?
Ge3 Ge5 Fe2 4_565 . 4_565 46.73(7) ?
Ge3 Ge5 Fe3 4_565 . 3_565 55.57(8) ?
Ge3 Ge5 Fe3 4_565 . 6_555 90.49(7) ?
Ge3 Ge5 Fe3 4_565 . 8_565 104.33(15) ?
Ge3 Ge5 Fe3 4_565 . 11_555 145.25(14) ?
Ge3 Ge5 Ge5 4_565 . 4_565 133.3(2) ?
Ge3 Ge5 Ge3 6_555 . 8_565 93.46(12) ?
Ge3 Ge5 Ge3 6_555 . 9_555 59.21(5) ?
Ge3 Ge5 Ge4 6_555 . 2_555 65.89(6) ?
Ge3 Ge5 Ge4 6_555 . 5_565 130.18(15) ?
Ge3 Ge5 Fe2 6_555 . 4_565 46.73(6) ?
Ge3 Ge5 Fe3 6_555 . 3_565 90.49(5) ?
Ge3 Ge5 Fe3 6_555 . 6_555 55.57(5) ?
Ge3 Ge5 Fe3 6_555 . 8_565 145.25(14) ?
Ge3 Ge5 Fe3 6_555 . 11_555 104.33(7) ?
Ge3 Ge5 Ge5 6_555 . 4_565 133.3(3) ?
Ge3 Ge5 Ge3 8_565 . 9_555 64.68(8) ?
Ge3 Ge5 Ge4 8_565 . 2_555 130.18(7) ?
Ge3 Ge5 Ge4 8_565 . 5_565 65.89(9) ?
Ge3 Ge5 Fe2 8_565 . 4_565 46.73(7) ?
Ge3 Ge5 Fe3 8_565 . 3_565 104.33(15) ?
Ge3 Ge5 Fe3 8_565 . 6_555 145.25(14) ?
Ge3 Ge5 Fe3 8_565 . 8_565 55.57(8) ?
Ge3 Ge5 Fe3 8_565 . 11_555 90.49(7) ?
Ge3 Ge5 Ge5 8_565 . 4_565 133.3(2) ?
Ge3 Ge5 Ge4 9_555 . 2_555 65.89(6) ?
Ge3 Ge5 Ge4 9_555 . 5_565 130.18(15) ?
Ge3 Ge5 Fe2 9_555 . 4_565 46.73(5) ?
Ge3 Ge5 Fe3 9_555 . 3_565 145.25(14) ?
Ge3 Ge5 Fe3 9_555 . 6_555 104.33(8) ?
Ge3 Ge5 Fe3 9_555 . 8_565 90.49(6) ?
Ge3 Ge5 Fe3 9_555 . 11_555 55.57(4) ?
Ge3 Ge5 Ge5 9_555 . 4_565 133.3(3) ?
Ge4 Ge5 Ge4 2_555 . 5_565 160.11(17) ?
Ge4 Ge5 Fe2 2_555 . 4_565 99.95(6) ?
Ge4 Ge5 Fe3 2_555 . 3_565 119.75(11) ?
Ge4 Ge5 Fe3 2_555 . 6_555 55.89(8) ?
Ge4 Ge5 Fe3 2_555 . 8_565 119.75(11) ?
Ge4 Ge5 Fe3 2_555 . 11_555 55.89(8) ?
Ge4 Ge5 Ge5 2_555 . 4_565 80.1(3) ?
Ge4 Ge5 Fe2 5_565 . 4_565 99.95(15) ?
Ge4 Ge5 Fe3 5_565 . 3_565 55.89(6) ?
Ge4 Ge5 Fe3 5_565 . 6_555 119.75(5) ?
Ge4 Ge5 Fe3 5_565 . 8_565 55.89(6) ?
Ge4 Ge5 Fe3 5_565 . 11_555 119.75(5) ?
Ge4 Ge5 Ge5 5_565 . 4_565 80.1(2) ?
Fe2 Ge5 Fe3 4_565 . 3_565 100.77(13) ?
Fe2 Ge5 Fe3 4_565 . 6_555 100.77(7) ?
Fe2 Ge5 Fe3 4_565 . 8_565 100.77(13) ?
Fe2 Ge5 Fe3 4_565 . 11_555 100.77(7) ?
Fe2 Ge5 Ge5 4_565 . 4_565 180 ?
Fe3 Ge5 Fe3 3_565 . 6_555 64.90(4) ?
Fe3 Ge5 Fe3 3_565 . 8_565 110.75(9) ?
Fe3 Ge5 Fe3 3_565 . 11_555 158.46(19) ?
Fe3 Ge5 Ge5 3_565 . 4_565 79.23(14) ?
Fe3 Ge5 Fe3 6_555 . 8_565 158.46(19) ?
Fe3 Ge5 Fe3 6_555 . 11_555 110.75(16) ?
Fe3 Ge5 Ge5 6_555 . 4_565 79.2(2) ?
Fe3 Ge5 Fe3 8_565 . 11_555 64.90(4) ?
Fe3 Ge5 Ge5 8_565 . 4_565 79.23(14) ?
Fe3 Ge5 Ge5 11_555 . 4_565 79.2(2) ?
Ge0 Fe4 Ge1 . . 2_555 97.36(7) ?
Ge0 Fe4 Ge1 . . 6_555 97.36(7) ?
Ge0 Fe4 P1 . . 2_555 97.36(7) ?
Ge0 Fe4 P1 . . 6_555 97.36(7) ?
Ge0 Fe4 Fe1 . . . 146.21(9) ?
Ge0 Fe4 Ge3 . . . 159.13(10) ?
Ge0 Fe4 Ge4 . . 2_555 86.20(7) ?
Ge0 Fe4 Ge4 . . 6_555 86.20(8) ?
Ge0 Fe4 Fe3 . . . 122.54(5) ?
Ge0 Fe4 Fe3 . . 6_555 122.54(3) ?
Ge0 Fe4 Fe4 . . 5_555 60.86(4) ?
Ge0 Fe4 Fe4 . . 6_555 60.86(3) ?
Ge1 Fe4 Ge1 2_555 . 6_555 70.81(4) ?
Ge1 Fe4 P1 2_555 . 2_555 0 ?
Ge1 Fe4 P1 2_555 . 6_555 70.81(4) ?
Ge1 Fe4 Fe1 2_555 . . 56.35(3) ?
Ge1 Fe4 Ge3 2_555 . . 99.62(5) ?
Ge1 Fe4 Ge4 2_555 . 2_555 103.13(4) ?
Ge1 Fe4 Ge4 2_555 . 6_555 173.26(5) ?
Ge1 Fe4 Fe3 2_555 . . 115.44(5) ?
Ge1 Fe4 Fe3 2_555 . 6_555 56.83(3) ?
Ge1 Fe4 Fe4 2_555 . 5_555 118.22(6) ?
Ge1 Fe4 Fe4 2_555 . 6_555 57.95(3) ?
Ge1 Fe4 P1 6_555 . 2_555 70.81(4) ?
Ge1 Fe4 P1 6_555 . 6_555 0 ?
Ge1 Fe4 Fe1 6_555 . . 56.35(4) ?
Ge1 Fe4 Ge3 6_555 . . 99.62(4) ?
Ge1 Fe4 Ge4 6_555 . 2_555 173.26(6) ?
Ge1 Fe4 Ge4 6_555 . 6_555 103.13(5) ?
Ge1 Fe4 Fe3 6_555 . . 56.83(3) ?
Ge1 Fe4 Fe3 6_555 . 6_555 115.44(6) ?
Ge1 Fe4 Fe4 6_555 . 5_555 57.95(4) ?
Ge1 Fe4 Fe4 6_555 . 6_555 118.22(5) ?
P1 Fe4 P1 2_555 . 6_555 70.81(4) ?
P1 Fe4 Fe1 2_555 . . 56.35(3) ?
P1 Fe4 Ge3 2_555 . . 99.62(5) ?
P1 Fe4 Ge4 2_555 . 2_555 103.13(4) ?
P1 Fe4 Ge4 2_555 . 6_555 173.26(5) ?
P1 Fe4 Fe3 2_555 . . 115.44(5) ?
P1 Fe4 Fe3 2_555 . 6_555 56.83(3) ?
P1 Fe4 Fe4 2_555 . 5_555 118.22(6) ?
P1 Fe4 Fe4 2_555 . 6_555 57.95(3) ?
P1 Fe4 Fe1 6_555 . . 56.35(4) ?
P1 Fe4 Ge3 6_555 . . 99.62(4) ?
P1 Fe4 Ge4 6_555 . 2_555 173.26(6) ?
P1 Fe4 Ge4 6_555 . 6_555 103.13(5) ?
P1 Fe4 Fe3 6_555 . . 56.83(3) ?
P1 Fe4 Fe3 6_555 . 6_555 115.44(6) ?
P1 Fe4 Fe4 6_555 . 5_555 57.95(4) ?
P1 Fe4 Fe4 6_555 . 6_555 118.22(5) ?
Fe1 Fe4 Ge3 . . . 54.65(4) ?
Fe1 Fe4 Ge4 . . 2_555 118.08(7) ?
Fe1 Fe4 Ge4 . . 6_555 118.08(4) ?
Fe1 Fe4 Fe3 . . . 63.89(4) ?
Fe1 Fe4 Fe3 . . 6_555 63.89(5) ?
Fe1 Fe4 Fe4 . . 5_555 109.98(5) ?
Fe1 Fe4 Fe4 . . 6_555 109.98(5) ?
Ge3 Fe4 Ge4 . . 2_555 78.21(5) ?
Ge3 Fe4 Ge4 . . 6_555 78.21(5) ?
Ge3 Fe4 Fe3 . . . 59.53(3) ?
Ge3 Fe4 Fe3 . . 6_555 59.53(4) ?
Ge3 Fe4 Fe4 . . 5_555 119.70(4) ?
Ge3 Fe4 Fe4 . . 6_555 119.70(5) ?
Ge4 Fe4 Ge4 2_555 . 6_555 82.76(6) ?
Ge4 Fe4 Fe3 2_555 . . 125.70(5) ?
Ge4 Fe4 Fe3 2_555 . 6_555 57.93(5) ?
Ge4 Fe4 Fe4 2_555 . 5_555 128.68(7) ?
Ge4 Fe4 Fe4 2_555 . 6_555 58.67(3) ?
Ge4 Fe4 Fe3 6_555 . . 57.93(4) ?
Ge4 Fe4 Fe3 6_555 . 6_555 125.70(7) ?
Ge4 Fe4 Fe4 6_555 . 5_555 58.67(6) ?
Ge4 Fe4 Fe4 6_555 . 6_555 128.68(6) ?
Fe3 Fe4 Fe3 . . 6_555 114.90(5) ?
Fe3 Fe4 Fe4 . . 5_555 62.18(4) ?
Fe3 Fe4 Fe4 . . 6_555 173.39(7) ?
Fe3 Fe4 Fe4 6_555 . 5_555 173.39(7) ?
Fe3 Fe4 Fe4 6_555 . 6_555 62.18(3) ?
Fe4 Fe4 Fe4 5_555 . 6_555 120.00(5) ?
Ge0 Fe5 Ge0 . . 7_556 180 ?
Ge0 Fe5 Ge1 . . . 90 ?
Ge0 Fe5 Ge1 . . 2_555 90 ?
Ge0 Fe5 Ge1 . . 3_555 90 ?
Ge0 Fe5 Ge1 . . 4_555 90 ?
Ge0 Fe5 Ge1 . . 5_555 90 ?
Ge0 Fe5 Ge1 . . 6_555 90 ?
Ge0 Fe5 P1 . . . 90 ?
Ge0 Fe5 P1 . . 2_555 90 ?
Ge0 Fe5 P1 . . 3_555 90 ?
Ge0 Fe5 P1 . . 4_555 90 ?
Ge0 Fe5 P1 . . 5_555 90 ?
Ge0 Fe5 P1 . . 6_555 90 ?
Ge0 Fe5 Ge1 7_556 . . 90 ?
Ge0 Fe5 Ge1 7_556 . 2_555 90 ?
Ge0 Fe5 Ge1 7_556 . 3_555 90 ?
Ge0 Fe5 Ge1 7_556 . 4_555 90 ?
Ge0 Fe5 Ge1 7_556 . 5_555 90 ?
Ge0 Fe5 Ge1 7_556 . 6_555 90 ?
Ge0 Fe5 P1 7_556 . . 90 ?
Ge0 Fe5 P1 7_556 . 2_555 90 ?
Ge0 Fe5 P1 7_556 . 3_555 90 ?
Ge0 Fe5 P1 7_556 . 4_555 90 ?
Ge0 Fe5 P1 7_556 . 5_555 90 ?
Ge0 Fe5 P1 7_556 . 6_555 90 ?
Ge1 Fe5 Ge1 . . 2_555 120.0000(5) ?
Ge1 Fe5 Ge1 . . 3_555 120.0000(6) ?
Ge1 Fe5 Ge1 . . 4_555 180 ?
Ge1 Fe5 Ge1 . . 5_555 60.0000(5) ?
Ge1 Fe5 Ge1 . . 6_555 60.0000(6) ?
Ge1 Fe5 P1 . . . 0 ?
Ge1 Fe5 P1 . . 2_555 120.0000(5) ?
Ge1 Fe5 P1 . . 3_555 120.0000(6) ?
Ge1 Fe5 P1 . . 4_555 180 ?
Ge1 Fe5 P1 . . 5_555 60.0000(5) ?
Ge1 Fe5 P1 . . 6_555 60.0000(6) ?
Ge1 Fe5 Ge1 2_555 . 3_555 120.0000(6) ?
Ge1 Fe5 Ge1 2_555 . 4_555 60.0000(5) ?
Ge1 Fe5 Ge1 2_555 . 5_555 180 ?
Ge1 Fe5 Ge1 2_555 . 6_555 60.0000(6) ?
Ge1 Fe5 P1 2_555 . . 120.0000(5) ?
Ge1 Fe5 P1 2_555 . 2_555 0 ?
Ge1 Fe5 P1 2_555 . 3_555 120.0000(6) ?
Ge1 Fe5 P1 2_555 . 4_555 60.0000(5) ?
Ge1 Fe5 P1 2_555 . 5_555 180 ?
Ge1 Fe5 P1 2_555 . 6_555 60.0000(6) ?
Ge1 Fe5 Ge1 3_555 . 4_555 60.0000(6) ?
Ge1 Fe5 Ge1 3_555 . 5_555 60.0000(6) ?
Ge1 Fe5 Ge1 3_555 . 6_555 180 ?
Ge1 Fe5 P1 3_555 . . 120.0000(6) ?
Ge1 Fe5 P1 3_555 . 2_555 120.0000(6) ?
Ge1 Fe5 P1 3_555 . 3_555 0 ?
Ge1 Fe5 P1 3_555 . 4_555 60.0000(6) ?
Ge1 Fe5 P1 3_555 . 5_555 60.0000(6) ?
Ge1 Fe5 P1 3_555 . 6_555 180 ?
Ge1 Fe5 Ge1 4_555 . 5_555 120.0000(5) ?
Ge1 Fe5 Ge1 4_555 . 6_555 120.0000(6) ?
Ge1 Fe5 P1 4_555 . . 180 ?
Ge1 Fe5 P1 4_555 . 2_555 60.0000(5) ?
Ge1 Fe5 P1 4_555 . 3_555 60.0000(6) ?
Ge1 Fe5 P1 4_555 . 4_555 0 ?
Ge1 Fe5 P1 4_555 . 5_555 120.0000(5) ?
Ge1 Fe5 P1 4_555 . 6_555 120.0000(6) ?
Ge1 Fe5 Ge1 5_555 . 6_555 120.0000(6) ?
Ge1 Fe5 P1 5_555 . . 60.0000(5) ?
Ge1 Fe5 P1 5_555 . 2_555 180 ?
Ge1 Fe5 P1 5_555 . 3_555 60.0000(6) ?
Ge1 Fe5 P1 5_555 . 4_555 120.0000(5) ?
Ge1 Fe5 P1 5_555 . 5_555 0 ?
Ge1 Fe5 P1 5_555 . 6_555 120.0000(6) ?
Ge1 Fe5 P1 6_555 . . 60.0000(6) ?
Ge1 Fe5 P1 6_555 . 2_555 60.0000(6) ?
Ge1 Fe5 P1 6_555 . 3_555 180 ?
Ge1 Fe5 P1 6_555 . 4_555 120.0000(6) ?
Ge1 Fe5 P1 6_555 . 5_555 120.0000(6) ?
Ge1 Fe5 P1 6_555 . 6_555 0 ?
P1 Fe5 P1 . . 2_555 120.0000(5) ?
P1 Fe5 P1 . . 3_555 120.0000(6) ?
P1 Fe5 P1 . . 4_555 180 ?
P1 Fe5 P1 . . 5_555 60.0000(5) ?
P1 Fe5 P1 . . 6_555 60.0000(6) ?
P1 Fe5 P1 2_555 . 3_555 120.0000(6) ?
P1 Fe5 P1 2_555 . 4_555 60.0000(5) ?
P1 Fe5 P1 2_555 . 5_555 180 ?
P1 Fe5 P1 2_555 . 6_555 60.0000(6) ?
P1 Fe5 P1 3_555 . 4_555 60.0000(6) ?
P1 Fe5 P1 3_555 . 5_555 60.0000(6) ?
P1 Fe5 P1 3_555 . 6_555 180 ?
P1 Fe5 P1 4_555 . 5_555 120.0000(5) ?
P1 Fe5 P1 4_555 . 6_555 120.0000(6) ?
P1 Fe5 P1 5_555 . 6_555 120.0000(6) ?

loop_
_geom_bond_atom_site_label_1
_geom_bond_atom_site_label_2
_geom_bond_site_symmetry_1
_geom_bond_site_symmetry_2
_geom_bond_distance
_geom_bond_publ_flag
Ge0 Ge0 . 7_555 2.435(5) ?
Ge0 Fe4 . . 2.5966(13) ?
Ge0 Fe4 . 2_555 2.5966(13) ?
Ge0 Fe4 . 3_555 2.5966(15) ?
Ge0 Fe4 . 4_555 2.5966(13) ?
Ge0 Fe4 . 5_555 2.5966(13) ?
Ge0 Fe4 . 6_555 2.5966(15) ?
Ge0 Fe5 . . 2.526(3) ?
Ge1 Ge1 . 5_555 2.76104(6) ?
Ge1 Ge1 . 6_555 2.76104(4) ?
Ge1 P1 . . 0 ?
Ge1 P1 . 5_555 2.76104(6) ?
Ge1 P1 . 6_555 2.76104(4) ?
Ge1 Fe1 . 3_555 2.3899(12) ?
Ge1 Fe1 . 5_555 2.3899(13) ?
Ge1 Fe3 . 5_555 2.4402(12) ?
Ge1 Fe3 . 12_556 2.4402(12) ?
Ge1 Fe4 . 3_555 2.3828(11) ?
Ge1 Fe4 . 5_555 2.3828(14) ?
Ge1 Fe4 . 7_556 2.3828(12) ?
Ge1 Fe4 . 12_556 2.3828(12) ?
Ge1 Fe5 . . 2.76104(4) ?
P1 P1 . 5_555 2.76104(6) ?
P1 P1 . 6_555 2.76104(4) ?
P1 Fe1 . 3_555 2.3899(12) ?
P1 Fe1 . 5_555 2.3899(13) ?
P1 Fe3 . 5_555 2.4402(12) ?
P1 Fe3 . 12_556 2.4402(12) ?
P1 Fe4 . 3_555 2.3828(11) ?
P1 Fe4 . 5_555 2.3828(14) ?
P1 Fe4 . 7_556 2.3828(12) ?
P1 Fe4 . 12_556 2.3828(12) ?
P1 Fe5 . . 2.76104(4) ?
Fe1 Ge2 . . 2.3083(11) ?
Fe1 Ge2 . 3_565 2.308(2) ?
Fe1 Ge3 . . 2.3776(13) ?
Fe1 Ge3 . 11_556 2.3776(13) ?
Fe1 Fe3 . . 2.8381(16) ?
Fe1 Fe3 . 6_555 2.8381(16) ?
Fe1 Fe3 . 7_556 2.8381(16) ?
Fe1 Fe3 . 11_556 2.8381(16) ?
Fe1 Fe4 . . 2.6533(16) ?
Fe1 Fe4 . 11_556 2.6533(16) ?
Ge2 Ge2 . 4_665 2.8239(19) ?
Ge2 Ge3 . . 2.9865(12) ?
Ge2 Ge3 . 2_665 2.9865(14) ?
Ge2 Ge3 . 10_666 2.9865(12) ?
Ge2 Ge3 . 11_556 2.9865(14) ?
Ge2 Fe3 . . 2.5622(14) ?
Ge2 Fe3 . 4_665 2.5622(14) ?
Ge2 Fe3 . 7_556 2.5622(14) ?
Ge2 Fe3 . 10_666 2.5622(14) ?
Ge3 Ge3 . 11_555 2.9329(17) ?
Ge3 Fe2 . . 2.3479(12) ?
Ge3 Fe3 . . 2.6014(17) ?
Ge3 Fe3 . 6_555 2.6013(14) ?
Ge3 Ge5 . 4_565 2.969(4) ?
Ge3 Ge5 . 5_555 2.969(3) ?
Ge3 Fe4 . . 2.5196(16) ?
Ge4 Fe3 . 5_555 2.5017(15) ?
Ge4 Fe3 . 12_555 2.5017(15) ?
Ge4 Ge5 . 3_555 2.767(6) ?
Ge4 Ge5 . 6_655 2.767(6) ?
Ge4 Fe4 . 3_555 2.4316(13) ?
Ge4 Fe4 . 5_555 2.4316(16) ?
Ge4 Fe4 . 7_555 2.4316(14) ?
Ge4 Fe4 . 12_555 2.4316(13) ?
Fe2 Ge5 . 4_565 2.952(4) ?
Fe2 Ge5 . 5_555 2.952(5) ?
Fe2 Ge5 . 6_665 2.952(4) ?
Fe3 Fe3 . 4_665 2.7440(10) ?
Fe3 Ge5 . 2_665 2.5569(16) ?
Fe3 Ge5 . 5_555 2.557(3) ?
Fe3 Fe4 . . 2.7097(10) ?
Fe3 Fe4 . 5_555 2.7097(14) ?
Ge5 Ge5 . 4_565 0.956(6) ?
Fe4 Fe4 . 5_555 2.5290(19) ?
Fe4 Fe4 . 6_555 2.5290(13) ?

loop_
_geom_hbond_atom_site_label_D
_geom_hbond_atom_site_label_H
_geom_hbond_atom_site_label_A
_geom_hbond_site_symmetry_D
_geom_hbond_site_symmetry_H
_geom_hbond_site_symmetry_A
_geom_hbond_distance_DH
_geom_hbond_distance_HA
_geom_hbond_distance_DA
_geom_hbond_angle_DHA
_geom_hbond_publ_flag
? ? ? ? ? ? ? ? ? ? ?

loop_
_geom_torsion_atom_site_label_1
_geom_torsion_atom_site_label_2
_geom_torsion_atom_site_label_3
_geom_torsion_atom_site_label_4
_geom_torsion_site_symmetry_1
_geom_torsion_site_symmetry_2
_geom_torsion_site_symmetry_3
_geom_torsion_site_symmetry_4
_geom_torsion
_geom_torsion_publ_flag
? ? ? ? ? ? ? ? ? ?

loop_
_restr_angle_atom_site_label_1
_restr_angle_site_symmetry_1
_restr_angle_atom_site_label_2
_restr_angle_site_symmetry_2
_restr_angle_atom_site_label_3
_restr_angle_site_symmetry_3
_restr_angle_target
_restr_angle_target_weight_param
? ? ? ? ? ? ? ?

loop_
_restr_distance_atom_site_label_1
_restr_distance_site_symmetry_1
_restr_distance_atom_site_label_2
_restr_distance_site_symmetry_2
_restr_distance_target
_restr_distance_target_weight_param
? ? ? ? ? ?

loop_
_restr_equal_angle_atom_site_label_1
_restr_equal_angle_site_symmetry_1
_restr_equal_angle_atom_site_label_2
_restr_equal_angle_site_symmetry_2
_restr_equal_angle_atom_site_label_3
_restr_equal_angle_site_symmetry_3
_restr_equal_angle_class_class_id
_restr_equal_angle_class_target_weight_param
? ? ? ? ? ? ? ?

loop_
_restr_equal_distance_atom_site_label_1
_restr_equal_distance_site_symmetry_1
_restr_equal_distance_atom_site_label_2
_restr_equal_distance_site_symmetry_2
_restr_equal_distance_class_class_id
_restr_equal_distance_class_target_weight_param
? ? ? ? ? ?

loop_
_restr_equal_torsion_atom_site_label_1
_restr_equal_torsion_site_symmetry_1
_restr_equal_torsion_atom_site_label_2
_restr_equal_torsion_site_symmetry_2
_restr_equal_torsion_atom_site_label_3
_restr_equal_torsion_site_symmetry_3
_restr_equal_torsion_atom_site_label_4
_restr_equal_torsion_site_symmetry_4
_restr_equal_torsion_class_class_id
_restr_equal_torsion_class_target_weight_param
? ? ? ? ? ? ? ? ? ?

loop_
_restr_torsion_atom_site_label_1
_restr_torsion_site_symmetry_1
_restr_torsion_atom_site_label_2
_restr_torsion_site_symmetry_2
_restr_torsion_atom_site_label_3
_restr_torsion_site_symmetry_3
_restr_torsion_atom_site_label_4
_restr_torsion_site_symmetry_4
_restr_torsion_angle_target
_restr_torsion_weight_param
? ? ? ? ? ? ? ? ? ?

loop_
_jana_atom_site_adp_c_label
_jana_atom_site_adp_c_type_symbol
_jana_atom_site_adp_c_111
_jana_atom_site_adp_c_112
_jana_atom_site_adp_c_113
_jana_atom_site_adp_c_122
_jana_atom_site_adp_c_123
_jana_atom_site_adp_c_133
_jana_atom_site_adp_c_222
_jana_atom_site_adp_c_223
_jana_atom_site_adp_c_233
_jana_atom_site_adp_c_333
? ? ? ? ? ? ? ? ? ? ? ?

loop_
_jana_atom_site_adp_d_label
_jana_atom_site_adp_d_type_symbol
_jana_atom_site_adp_d_1111
_jana_atom_site_adp_d_1112
_jana_atom_site_adp_d_1113
_jana_atom_site_adp_d_1122
_jana_atom_site_adp_d_1123
_jana_atom_site_adp_d_1133
_jana_atom_site_adp_d_1222
_jana_atom_site_adp_d_1223
_jana_atom_site_adp_d_1233
_jana_atom_site_adp_d_1333
_jana_atom_site_adp_d_2222
_jana_atom_site_adp_d_2223
_jana_atom_site_adp_d_2233
_jana_atom_site_adp_d_2333
_jana_atom_site_adp_d_3333
? ? ? ? ? ? ? ? ? ? ? ? ? ? ? ? ?

loop_
_jana_atom_site_adp_e_label
_jana_atom_site_adp_e_type_symbol
_jana_atom_site_adp_e_11111
_jana_atom_site_adp_e_11112
_jana_atom_site_adp_e_11113
_jana_atom_site_adp_e_11122
_jana_atom_site_adp_e_11123
_jana_atom_site_adp_e_11133
_jana_atom_site_adp_e_11222
_jana_atom_site_adp_e_11223
_jana_atom_site_adp_e_11233
_jana_atom_site_adp_e_11333
_jana_atom_site_adp_e_12222
_jana_atom_site_adp_e_12223
_jana_atom_site_adp_e_12233
_jana_atom_site_adp_e_12333
_jana_atom_site_adp_e_13333
_jana_atom_site_adp_e_22222
_jana_atom_site_adp_e_22223
_jana_atom_site_adp_e_22233
_jana_atom_site_adp_e_22333
_jana_atom_site_adp_e_23333
_jana_atom_site_adp_e_33333
? ? ? ? ? ? ? ? ? ? ? ? ? ? ? ? ? ? ? ? ? ? ?

loop_
_jana_atom_site_adp_f_label
_jana_atom_site_adp_f_type_symbol
_jana_atom_site_adp_f_111111
_jana_atom_site_adp_f_111112
_jana_atom_site_adp_f_111113
_jana_atom_site_adp_f_111122
_jana_atom_site_adp_f_111123
_jana_atom_site_adp_f_111133
_jana_atom_site_adp_f_111222
_jana_atom_site_adp_f_111223
_jana_atom_site_adp_f_111233
_jana_atom_site_adp_f_111333
_jana_atom_site_adp_f_112222
_jana_atom_site_adp_f_112223
_jana_atom_site_adp_f_112233
_jana_atom_site_adp_f_112333
_jana_atom_site_adp_f_113333
_jana_atom_site_adp_f_122222
_jana_atom_site_adp_f_122223
_jana_atom_site_adp_f_122233
_jana_atom_site_adp_f_122333
_jana_atom_site_adp_f_123333
_jana_atom_site_adp_f_133333
_jana_atom_site_adp_f_222222
_jana_atom_site_adp_f_222223
_jana_atom_site_adp_f_222233
_jana_atom_site_adp_f_222333
_jana_atom_site_adp_f_223333
_jana_atom_site_adp_f_233333
_jana_atom_site_adp_f_333333
? ? ? ? ? ? ? ? ? ? ? ? ? ? ? ? ? ? ? ? ? ? ? ? ? ? ? ? ? ?
